data_1539816
loop_
_publ_author_name
'Bodak, O.I.'

_publ_section_title
;
 Crystal structure of Ce Ni8.5 Si4.5
;
_journal_name_full 'Soviet Physics, Crystallography (= Kristallografiya)'
_journal_page_first 732
_journal_page_last 734
_journal_volume 24
_journal_year 1979
_chemical_formula_sum 'Ce2 Ni17 Si9'
_space_group_IT_number 140
_symmetry_space_group_name_Hall '-I 4 2c'
_symmetry_space_group_name_H-M 'I 4/m c m'
_cell_angle_alpha 90
_cell_angle_beta 90
_cell_angle_gamma 90
_cell_formula_units_Z 2
_cell_length_a 7.857
_cell_length_b 7.857
_cell_length_c 11.503
_cell_volume 710.108
_citation_journal_id_ASTM SPHCA6
_cod_data_source_file Bodak_SPHCA6_1979_1303.cif
_cod_data_source_block Ce2Ni17Si9
_cod_original_cell_volume 710.1083
_cod_database_code 1539816

loop_
_symmetry_equiv_pos_as_xyz
x,y,z
-y,x,z
-x,-y,z
y,-x,z
x,-y,-z+1/2
y,x,-z+1/2
-x,y,-z+1/2
-y,-x,-z+1/2
-x,-y,-z
y,-x,-z
x,y,-z
-y,x,-z
-x,y,z-1/2
-y,-x,z-1/2
x,-y,z-1/2
y,x,z-1/2
x+1/2,y+1/2,z+1/2
-y+1/2,x+1/2,z+1/2
-x+1/2,-y+1/2,z+1/2
y+1/2,-x+1/2,z+1/2
x+1/2,-y+1/2,-z+1
y+1/2,x+1/2,-z+1
-x+1/2,y+1/2,-z+1
-y+1/2,-x+1/2,-z+1
-x+1/2,-y+1/2,-z+1/2
y+1/2,-x+1/2,-z+1/2
x+1/2,y+1/2,-z+1/2
-y+1/2,x+1/2,-z+1/2
-x+1/2,y+1/2,z
-y+1/2,-x+1/2,z
x+1/2,-y+1/2,z
y+1/2,x+1/2,z

loop_
_atom_site_label
_atom_site_type_symbol
_atom_site_fract_x
_atom_site_fract_y
_atom_site_fract_z
_atom_site_occupancy
_atom_site_U_iso_or_equiv
Si2 Si 0 0.5 0 0.5 0.0
Ni2 Ni 0.1294 0.6294 0.1832 1 0.0
Ni3 Ni 0 0.5 0 0.5 0.0
Ce1 Ce 0 0 0.25 1 0.0
Ni1 Ni 0.2024 0.0691 0 1 0.0
Si1 Si 0.33 0.83 0.118 1 0.0
